data_7122486
loop_
_publ_author_name
'Thapa, Sheela'
'Hettiarachchi, Eshani'
'Dickie, Diane A.'
'Rubasinghege, Gayan'
'Qin, Yang'

_publ_section_title
;
 A charge-separated diamondoid metal-organic framework.
;
_journal_issue 89
_journal_name_full 'Chemical communications (Cambridge, England)'
_journal_page_first 12654
_journal_page_last 12657
_journal_paper_doi 10.1039/c8cc07098a
_journal_volume 54
_journal_year 2018
_chemical_formula_sum 'C52 H16 B Cu F16 N4'
_chemical_formula_weight 1075.04
_chemical_name_common ST02B
_space_group_crystal_system tetragonal
_space_group_IT_number 82
_space_group_name_Hall 'I -4'
_space_group_name_H-M_alt 'I -4'
_symmetry_space_group_name_Hall 'I -4'
_symmetry_space_group_name_H-M 'I -4'
_atom_sites_solution_hydrogens geom
_audit_update_record
;
2018-08-31 deposited with the CCDC.
2018-10-18 downloaded from the CCDC.
;
_cell_angle_alpha 90
_cell_angle_beta 90
_cell_angle_gamma 90
_cell_formula_units_Z 8
_cell_length_a 23.5586(7)
_cell_length_b 23.5586(7)
_cell_length_c 24.6516(9)
_cell_measurement_reflns_used 9858
_cell_measurement_temperature 100.(2)
_cell_measurement_theta_max 25.2846
_cell_measurement_theta_min 2.3916
_cell_volume 13681.8(8)
_computing_cell_refinement 'SAINT V8.37A (Bruker AXS Inc., 2015)'
_computing_data_collection 'Bruker Instrument Service v2014.5.0.0'
_computing_data_reduction 'SAINT V8.37A (Bruker AXS Inc., 2015)'
_computing_structure_refinement 'SHELXL-2014/7 (Sheldrick, 2014)'
_computing_structure_solution 'XT, VERSION 2014/5'
_diffrn_ambient_temperature 100.(2)
_diffrn_detector_area_resol_mean 8.3333
_diffrn_measured_fraction_theta_full 0.998
_diffrn_measured_fraction_theta_max 0.998
_diffrn_measurement_device_type 'Bruker Kappa APEXII CCD'
_diffrn_measurement_method '\f and \w scans'
_diffrn_radiation_monochromator graphite
_diffrn_radiation_type 'Mo K\a'
_diffrn_radiation_wavelength 0.71073
_diffrn_reflns_av_R_equivalents 0.0408
_diffrn_reflns_av_unetI/netI 0.0684
_diffrn_reflns_limit_h_max 28
_diffrn_reflns_limit_h_min -24
_diffrn_reflns_limit_k_max 24
_diffrn_reflns_limit_k_min -28
_diffrn_reflns_limit_l_max 24
_diffrn_reflns_limit_l_min -30
_diffrn_reflns_number 31438
_diffrn_reflns_theta_full 25.71
_diffrn_reflns_theta_max 25.71
_diffrn_reflns_theta_min 2.10
_diffrn_source 'fine-focus tube'
_exptl_absorpt_coefficient_mu 0.392
_exptl_absorpt_correction_T_max 0.86
_exptl_absorpt_correction_T_min 0.65
_exptl_absorpt_correction_type multi-scan
_exptl_absorpt_process_details
;
SADABS-2014/5 - Bruker AXS area detector scaling and absorption correction
;
_exptl_crystal_colour orange-yellow
_exptl_crystal_density_diffrn 1.044
_exptl_crystal_density_method 'not measured'
_exptl_crystal_description prism
_exptl_crystal_F_000 4272
_exptl_crystal_size_max 0.488
_exptl_crystal_size_mid 0.428
_exptl_crystal_size_min 0.380
_refine_diff_density_max 0.406
_refine_diff_density_min -0.215
_refine_ls_abs_structure_details
;

Refined as an inversion twin.
;
_refine_ls_abs_structure_Flack -0.101(9)
_refine_ls_extinction_method none
_refine_ls_goodness_of_fit_ref 0.937
_refine_ls_hydrogen_treatment constr
_refine_ls_matrix_type full
_refine_ls_number_parameters 668
_refine_ls_number_reflns 12964
_refine_ls_number_restraints 0
_refine_ls_restrained_S_all 0.937
_refine_ls_R_factor_all 0.0459
_refine_ls_R_factor_gt 0.0314
_refine_ls_shift/su_max 0.001
_refine_ls_shift/su_mean 0.000
_refine_ls_structure_factor_coef Fsqd
_refine_ls_weighting_details 'w=1/[\s^2^(Fo^2^)+(0.0079P)^2^] where P=(Fo^2^+2Fc^2^)/3'
_refine_ls_weighting_scheme calc
_refine_ls_wR_factor_gt 0.0657
_refine_ls_wR_factor_ref 0.0697
_reflns_number_gt 10460
_reflns_number_total 12964
_reflns_threshold_expression 'I > 2\s(I)'
_cod_data_source_file c8cc07098a2.cif
_cod_data_source_block yqST02B
_cod_depositor_comments
;
The following automatic conversions were performed:

'_exptl_absorpt_correction_type' value 'Multi-Scan' changed to
'multi-scan' according to
/home/data/users/saulius/crontab/automatic-downloads/rss-feeds/RSC/lib/dictionaries/cif_core.dic
dictionary named 'cif_core.dic' version 2.4.2 from 2011-04-26.

Automatic conversion script
Id: cif_fix_values 4973 2017-02-22 13:04:09Z antanas 

 Adding full bibliography for 7122486.cif.
;
_cod_original_cell_volume 13681.8(10)
_cod_database_code 7122486

loop_
_space_group_symop_operation_xyz
'x, y, z'
'-x, -y, z'
'y, -x, -z'
'-y, x, -z'
'x+1/2, y+1/2, z+1/2'
'-x+1/2, -y+1/2, z+1/2'
'y+1/2, -x+1/2, -z+1/2'
'-y+1/2, x+1/2, -z+1/2'

loop_
_atom_site_type_symbol
_atom_site_label
_atom_site_fract_x
_atom_site_fract_y
_atom_site_fract_z
_atom_site_U_iso_or_equiv
_atom_site_adp_type
_atom_site_calc_flag
_atom_site_refinement_flags_adp
_atom_site_refinement_flags_posn
_atom_site_occupancy
Cu Cu1 0.42845(2) 0.26183(2) 0.75564(2) 0.02736(10) Uani d . . 1
N N1 0.41646(11) 0.33476(11) 0.71511(11) 0.0301(6) Uani d . . 1
N N2 0.86048(11) 0.76196(11) 0.30979(11) 0.0288(6) Uani d . . 1
N N3 0.41292(11) 1.18627(10) 0.71534(11) 0.0273(6) Uani d . . 1
N N4 0.00874(11) 0.75094(12) 0.28134(12) 0.0345(7) Uani d . . 1
C C1 0.39179(14) 0.37823(13) 0.74178(15) 0.0347(8) Uani d . . 1
H H1 0.3786 0.3717 0.7777 0.042 Uiso calc U R 1
C C2 0.38455(15) 0.43187(14) 0.71972(15) 0.0375(9) Uani d . . 1
H H2 0.3675 0.4614 0.7403 0.045 Uiso calc U R 1
C C3 0.40262(14) 0.44159(14) 0.66728(14) 0.0332(8) Uani d . . 1
C C4 0.42769(15) 0.39685(14) 0.63894(14) 0.0349(8) Uani d . . 1
H H4 0.4406 0.402 0.6028 0.042 Uiso calc U R 1
C C5 0.43344(15) 0.34542(14) 0.66409(14) 0.0338(8) Uani d . . 1
H H5 0.4505 0.3154 0.6442 0.041 Uiso calc U R 1
C C6 0.39750(15) 0.49669(14) 0.64311(14) 0.0370(9) Uani d . . 1
C C7 0.39475(14) 0.54202(14) 0.62260(15) 0.0361(8) Uani d . . 1
C C8 0.39727(14) 0.59567(13) 0.59457(15) 0.0310(8) Uani d . . 1
C C9 0.38194(14) 0.64636(13) 0.61796(13) 0.0300(7) Uani d . . 1
C C10 0.38917(13) 0.69794(13) 0.59143(13) 0.0262(7) Uani d . . 1
C C11 0.41230(12) 0.70223(12) 0.53985(13) 0.0245(7) Uani d . . 1
C C12 0.42486(12) 0.64969(13) 0.51601(13) 0.0263(7) Uani d . . 1
C C13 0.41765(14) 0.59851(13) 0.54136(14) 0.0307(8) Uani d . . 1
C C14 0.85860(14) 0.77561(14) 0.36228(14) 0.0346(8) Uani d . . 1
H H14 0.8935 0.7827 0.3804 0.042 Uiso calc U R 1
C C15 0.80935(14) 0.77998(15) 0.39177(15) 0.0370(8) Uani d . . 1
H H15 0.8103 0.7894 0.4292 0.044 Uiso calc U R 1
C C16 0.75768(14) 0.77025(14) 0.36544(14) 0.0323(8) Uani d . . 1
C C17 0.75881(15) 0.75685(15) 0.31097(15) 0.0385(9) Uani d . . 1
H H17 0.7245 0.7503 0.2917 0.046 Uiso calc U R 1
C C18 0.81064(14) 0.75316(15) 0.28492(14) 0.0351(8) Uani d . . 1
H H18 0.811 0.7439 0.2474 0.042 Uiso calc U R 1
C C19 0.70494(14) 0.77337(14) 0.39295(15) 0.0370(9) Uani d . . 1
C C20 0.65765(15) 0.77387(15) 0.41384(15) 0.0404(9) Uani d . . 1
C C21 0.60245(14) 0.77229(14) 0.43676(14) 0.0348(8) Uani d . . 1
C C22 0.58999(12) 0.73777(14) 0.48079(13) 0.0297(8) Uani d . . 1
C C23 0.53541(13) 0.73310(13) 0.50042(13) 0.0262(7) Uani d . . 1
C C24 0.48946(12) 0.76137(13) 0.47843(13) 0.0260(7) Uani d . . 1
C C25 0.50317(13) 0.79833(14) 0.43718(14) 0.0305(8) Uani d . . 1
C C26 0.55729(14) 0.80377(14) 0.41599(15) 0.0360(8) Uani d . . 1
C C27 0.40192(13) 1.17964(14) 0.66310(14) 0.0292(7) Uani d . . 1
H H27 0.3958 1.2126 0.6417 0.035 Uiso calc U R 1
C C28 0.39888(15) 1.12680(14) 0.63786(15) 0.0359(8) Uani d . . 1
H H28 0.3906 1.124 0.6002 0.043 Uiso calc U R 1
C C29 0.40795(13) 1.07923(13) 0.66804(15) 0.0312(8) Uani d . . 1
C C30 0.41892(15) 1.08538(14) 0.72313(14) 0.0332(8) Uani d . . 1
H H30 0.4253 1.053 0.7453 0.04 Uiso calc U R 1
C C31 0.42038(13) 1.13874(13) 0.74487(14) 0.0319(7) Uani d . . 1
H H31 0.427 1.1425 0.7827 0.038 Uiso calc U R 1
C C32 0.40827(15) 1.02368(14) 0.64334(14) 0.0346(8) Uani d . . 1
C C33 0.41125(14) 0.97848(14) 0.62195(15) 0.0364(8) Uani d . . 1
C C34 0.41293(14) 0.92522(13) 0.59420(14) 0.0308(8) Uani d . . 1
C C35 0.44245(14) 0.87808(14) 0.61355(13) 0.0294(8) Uani d . . 1
C C36 0.44536(13) 0.82918(13) 0.58434(13) 0.0260(7) Uani d . . 1
C C37 0.41860(12) 0.81987(12) 0.53487(13) 0.0237(7) Uani d . . 1
C C38 0.38956(14) 0.86899(13) 0.51543(14) 0.0303(8) Uani d . . 1
C C39 0.38754(14) 0.91906(13) 0.54405(14) 0.0341(8) Uani d . . 1
C C40 0.02309(16) 0.7527(2) 0.33335(15) 0.0556(12) Uani d . . 1
H H40 -0.0063 0.7566 0.3595 0.067 Uiso calc U R 1
C C41 0.07884(17) 0.7490(2) 0.35172(16) 0.0588(12) Uani d . . 1
H H41 0.0869 0.7495 0.3895 0.071 Uiso calc U R 1
C C42 0.12242(14) 0.74459(14) 0.31425(15) 0.0346(8) Uani d . . 1
C C43 0.10762(14) 0.74225(15) 0.26059(15) 0.0412(9) Uani d . . 1
H H43 0.1359 0.7385 0.2334 0.049 Uiso calc U R 1
C C44 0.05072(14) 0.74550(15) 0.24663(15) 0.0394(8) Uani d . . 1
H H44 0.0414 0.7436 0.2092 0.047 Uiso calc U R 1
C C45 0.17944(15) 0.74278(15) 0.33381(14) 0.0369(8) Uani d . . 1
C C46 0.22519(15) 0.74203(14) 0.35516(14) 0.0358(8) Uani d . . 1
C C47 0.27530(14) 0.74312(14) 0.38734(14) 0.0307(8) Uani d . . 1
C C48 0.32949(14) 0.73432(14) 0.36901(13) 0.0327(8) Uani d . . 1
C C49 0.37608(13) 0.73843(14) 0.40279(13) 0.0284(7) Uani d . . 1
C C50 0.37278(13) 0.75315(12) 0.45652(13) 0.0252(7) Uani d . . 1
C C51 0.31720(13) 0.76017(12) 0.47452(13) 0.0262(7) Uani d . . 1
C C52 0.27070(13) 0.75614(14) 0.44249(14) 0.0310(8) Uani d . . 1
F F1 0.36084(9) 0.64714(8) 0.66879(8) 0.0421(5) Uani d . . 1
F F2 0.37236(7) 0.74484(7) 0.61906(7) 0.0316(4) Uani d . . 1
F F3 0.44470(7) 0.64843(7) 0.46508(7) 0.0318(4) Uani d . . 1
F F4 0.43123(8) 0.55043(7) 0.51540(8) 0.0367(5) Uani d . . 1
F F5 0.63184(7) 0.70807(8) 0.50434(8) 0.0366(5) Uani d . . 1
F F6 0.52960(7) 0.69736(7) 0.54299(7) 0.0327(4) Uani d . . 1
F F7 0.46303(8) 0.83148(8) 0.41511(8) 0.0384(5) Uani d . . 1
F F8 0.56657(9) 0.83935(9) 0.37423(9) 0.0520(6) Uani d . . 1
F F9 0.46839(8) 0.88103(8) 0.66235(8) 0.0374(5) Uani d . . 1
F F10 0.47757(7) 0.78654(7) 0.60570(7) 0.0302(4) Uani d . . 1
F F11 0.36292(8) 0.86828(7) 0.46849(8) 0.0376(5) Uani d . . 1
F F12 0.35901(9) 0.96299(8) 0.52287(9) 0.0488(5) Uani d . . 1
F F13 0.33745(8) 0.72191(9) 0.31590(8) 0.0480(5) Uani d . . 1
F F14 0.42742(7) 0.72848(8) 0.37943(8) 0.0389(5) Uani d . . 1
F F15 0.30808(7) 0.77310(8) 0.52741(7) 0.0341(4) Uani d . . 1
F F16 0.21854(7) 0.76485(9) 0.46421(8) 0.0435(5) Uani d . . 1
B B1 0.42377(14) 0.75945(14) 0.50236(15) 0.0223(8) Uani d . . 1

loop_
_atom_site_aniso_label
_atom_site_aniso_U_11
_atom_site_aniso_U_22
_atom_site_aniso_U_33
_atom_site_aniso_U_12
_atom_site_aniso_U_13
_atom_site_aniso_U_23
Cu1 0.0233(2) 0.02169(19) 0.0371(2) 0.00164(16) 0.00009(19) 0.00109(19)
N1 0.0311(15) 0.0249(14) 0.0341(16) 0.0018(12) 0.0003(13) 0.0000(13)
N2 0.0271(15) 0.0256(14) 0.0338(17) -0.0031(11) -0.0014(13) 0.0015(13)
N3 0.0263(14) 0.0208(14) 0.0349(16) 0.0015(11) 0.0052(13) -0.0004(13)
N4 0.0282(15) 0.0357(16) 0.0395(18) 0.0011(13) 0.0000(14) 0.0018(14)
C1 0.0370(18) 0.0307(17) 0.036(2) -0.0004(14) 0.0004(17) -0.0001(18)
C2 0.041(2) 0.0266(18) 0.045(2) 0.0078(16) 0.0032(18) -0.0019(17)
C3 0.0367(19) 0.0276(18) 0.035(2) -0.0018(15) -0.0027(17) 0.0073(16)
C4 0.046(2) 0.0297(19) 0.0292(19) -0.0012(17) -0.0050(17) 0.0055(16)
C5 0.040(2) 0.0297(18) 0.032(2) -0.0005(16) 0.0064(17) -0.0064(16)
C6 0.046(2) 0.0232(18) 0.042(2) -0.0029(16) -0.0066(18) 0.0062(17)
C7 0.035(2) 0.0313(19) 0.042(2) -0.0019(16) -0.0042(17) 0.0000(18)
C8 0.0285(18) 0.0227(17) 0.042(2) -0.0002(14) -0.0028(16) 0.0043(16)
C9 0.0338(18) 0.0304(18) 0.0257(18) 0.0020(15) -0.0006(15) 0.0029(15)
C10 0.0238(16) 0.0223(16) 0.0327(19) -0.0035(13) 0.0001(15) -0.0010(15)
C11 0.0204(15) 0.0213(16) 0.0317(19) -0.0017(13) -0.0051(14) 0.0017(14)
C12 0.0211(16) 0.0260(17) 0.032(2) -0.0012(13) 0.0016(15) -0.0004(15)
C13 0.0307(18) 0.0182(16) 0.043(2) -0.0003(14) 0.0002(16) -0.0048(15)
C14 0.0280(18) 0.038(2) 0.038(2) -0.0062(15) -0.0041(16) 0.0003(17)
C15 0.0320(19) 0.042(2) 0.037(2) -0.0045(16) 0.0080(17) -0.0005(17)
C16 0.0287(18) 0.0265(18) 0.042(2) 0.0003(15) 0.0069(17) 0.0021(16)
C17 0.0268(18) 0.041(2) 0.047(2) -0.0064(15) -0.0033(17) 0.0038(18)
C18 0.0323(19) 0.041(2) 0.032(2) -0.0020(16) -0.0004(17) 0.0007(17)
C19 0.0309(19) 0.0304(19) 0.050(2) -0.0027(15) 0.0096(18) 0.0030(17)
C20 0.038(2) 0.036(2) 0.047(2) -0.0071(16) 0.0070(19) 0.0009(18)
C21 0.0290(18) 0.0338(19) 0.041(2) 0.0004(15) 0.0031(17) -0.0034(17)
C22 0.0223(16) 0.0296(17) 0.0372(19) 0.0007(14) -0.0016(15) -0.0042(17)
C23 0.0217(16) 0.0261(16) 0.0308(18) 0.0025(13) 0.0015(15) 0.0002(15)
C24 0.0176(15) 0.0271(16) 0.0333(19) -0.0027(13) 0.0012(14) -0.0025(15)
C25 0.0275(18) 0.0277(18) 0.036(2) 0.0027(14) -0.0026(16) 0.0050(16)
C26 0.033(2) 0.0344(19) 0.040(2) -0.0002(16) 0.0048(17) 0.0091(17)
C27 0.0293(18) 0.0264(17) 0.032(2) -0.0016(14) -0.0029(15) 0.0033(15)
C28 0.039(2) 0.035(2) 0.034(2) 0.0006(16) -0.0013(17) -0.0068(17)
C29 0.0274(17) 0.0240(17) 0.042(2) -0.0009(14) 0.0050(16) -0.0088(16)
C30 0.042(2) 0.0239(17) 0.034(2) 0.0034(15) 0.0060(16) 0.0012(15)
C31 0.0388(18) 0.0309(17) 0.0259(18) 0.0011(14) 0.0057(17) 0.0000(17)
C32 0.041(2) 0.0238(18) 0.039(2) -0.0051(16) 0.0043(17) -0.0052(16)
C33 0.035(2) 0.0313(19) 0.043(2) -0.0060(16) 0.0055(17) -0.0014(18)
C34 0.0302(18) 0.0226(17) 0.040(2) -0.0006(14) -0.0006(16) -0.0075(16)
C35 0.0296(17) 0.0330(18) 0.0257(18) -0.0081(15) 0.0018(15) -0.0037(16)
C36 0.0235(16) 0.0234(16) 0.0310(19) 0.0014(13) 0.0007(15) 0.0010(15)
C37 0.0205(15) 0.0182(15) 0.0324(19) 0.0004(12) 0.0031(14) -0.0001(14)
C38 0.0331(18) 0.0270(17) 0.031(2) 0.0029(14) -0.0057(16) -0.0017(15)
C39 0.040(2) 0.0216(17) 0.041(2) 0.0036(15) 0.0034(17) -0.0006(16)
C40 0.034(2) 0.102(4) 0.031(2) 0.012(2) 0.0020(18) -0.008(2)
C41 0.041(2) 0.098(4) 0.037(2) 0.018(2) -0.001(2) -0.005(2)
C42 0.0295(18) 0.0313(18) 0.043(2) 0.0045(15) -0.0111(17) -0.0036(17)
C43 0.0290(18) 0.060(2) 0.035(2) 0.0024(16) -0.0022(17) -0.0082(19)
C44 0.0354(19) 0.053(2) 0.0296(19) 0.0053(16) -0.0101(18) -0.0063(19)
C45 0.034(2) 0.040(2) 0.036(2) 0.0063(16) -0.0047(18) -0.0049(17)
C46 0.037(2) 0.0310(19) 0.039(2) -0.0004(16) -0.0074(18) -0.0066(17)
C47 0.0277(18) 0.0264(18) 0.038(2) 0.0015(14) -0.0103(16) -0.0068(16)
C48 0.037(2) 0.0347(19) 0.0260(19) 0.0018(16) -0.0066(16) -0.0129(16)
C49 0.0255(17) 0.0291(17) 0.0304(19) 0.0050(14) 0.0003(15) -0.0058(15)
C50 0.0233(16) 0.0174(15) 0.0348(19) 0.0038(13) -0.0050(15) -0.0007(14)
C51 0.0229(16) 0.0237(16) 0.0319(19) -0.0005(13) -0.0043(15) -0.0035(15)
C52 0.0239(18) 0.0340(19) 0.035(2) 0.0021(15) 0.0003(16) -0.0023(16)
F1 0.0568(13) 0.0324(11) 0.0371(12) -0.0014(9) 0.0089(10) 0.0058(9)
F2 0.0339(10) 0.0264(9) 0.0346(10) 0.0023(8) 0.0041(9) -0.0037(9)
F3 0.0329(10) 0.0258(9) 0.0367(11) 0.0016(8) 0.0046(9) -0.0030(9)
F4 0.0382(11) 0.0215(9) 0.0505(13) 0.0025(8) 0.0033(10) -0.0038(9)
F5 0.0239(9) 0.0344(10) 0.0514(12) 0.0060(8) -0.0013(9) 0.0041(10)
F6 0.0258(9) 0.0335(10) 0.0387(11) 0.0036(8) -0.0011(9) 0.0105(9)
F7 0.0323(10) 0.0372(11) 0.0458(12) 0.0055(9) 0.0027(9) 0.0164(10)
F8 0.0395(12) 0.0590(14) 0.0574(14) -0.0005(10) 0.0130(11) 0.0245(12)
F9 0.0415(11) 0.0386(11) 0.0322(11) -0.0006(9) -0.0078(9) -0.0102(9)
F10 0.0261(9) 0.0288(9) 0.0357(11) 0.0028(8) -0.0066(8) 0.0000(8)
F11 0.0469(12) 0.0277(10) 0.0384(12) 0.0071(9) -0.0142(10) 0.0008(9)
F12 0.0628(14) 0.0252(10) 0.0583(13) 0.0131(10) -0.0179(12) -0.0036(10)
F13 0.0424(12) 0.0639(14) 0.0376(12) 0.0134(10) -0.0091(10) -0.0188(11)
F14 0.0289(10) 0.0527(12) 0.0351(11) 0.0093(9) 0.0003(9) -0.0102(10)
F15 0.0252(10) 0.0459(11) 0.0311(11) 0.0022(9) 0.0009(8) -0.0023(9)
F16 0.0203(10) 0.0596(13) 0.0507(13) 0.0022(9) -0.0001(9) -0.0007(11)
B1 0.0193(17) 0.0179(17) 0.030(2) -0.0001(14) 0.0017(16) -0.0023(16)

loop_
_atom_type_symbol
_atom_type_description
_atom_type_scat_dispersion_real
_atom_type_scat_dispersion_imag
_atom_type_scat_source
C C 0.0033 0.0016 'International Tables Vol C Tables 4.2.6.8 and 6.1.1.4'
H H 0.0000 0.0000 'International Tables Vol C Tables 4.2.6.8 and 6.1.1.4'
B B 0.0013 0.0007 'International Tables Vol C Tables 4.2.6.8 and 6.1.1.4'
N N 0.0061 0.0033 'International Tables Vol C Tables 4.2.6.8 and 6.1.1.4'
F F 0.0171 0.0103 'International Tables Vol C Tables 4.2.6.8 and 6.1.1.4'
Cu Cu 0.3201 1.2651 'International Tables Vol C Tables 4.2.6.8 and 6.1.1.4'

loop_
_geom_angle_atom_site_label_1
_geom_angle_atom_site_label_2
_geom_angle_atom_site_label_3
_geom_angle_site_symmetry_1
_geom_angle_site_symmetry_3
_geom_angle
N1 Cu1 N4 . 5_545 113.47(11)
N1 Cu1 N3 . 1_545 118.17(11)
N4 Cu1 N3 5_545 1_545 101.98(11)
N1 Cu1 N2 . 5_445 102.09(10)
N4 Cu1 N2 5_545 5_445 121.39(11)
N3 Cu1 N2 1_545 5_445 99.95(10)
C5 N1 C1 . . 116.3(3)
C5 N1 Cu1 . . 125.7(2)
C1 N1 Cu1 . . 117.9(2)
C14 N2 C18 . . 116.9(3)
C14 N2 Cu1 . 5_554 130.3(2)
C18 N2 Cu1 . 5_554 112.3(2)
C27 N3 C31 . . 117.0(3)
C27 N3 Cu1 . 1_565 127.1(2)
C31 N3 Cu1 . 1_565 115.6(2)
C44 N4 C40 . . 116.1(3)
C44 N4 Cu1 . 5_454 121.0(2)
C40 N4 Cu1 . 5_454 122.7(2)
N1 C1 C2 . . 123.6(3)
N1 C1 H1 . . 118.2
C2 C1 H1 . . 118.2
C3 C2 C1 . . 118.7(3)
C3 C2 H2 . . 120.6
C1 C2 H2 . . 120.6
C2 C3 C4 . . 118.3(3)
C2 C3 C6 . . 120.9(3)
C4 C3 C6 . . 120.8(3)
C5 C4 C3 . . 118.9(3)
C5 C4 H4 . . 120.5
C3 C4 H4 . . 120.5
N1 C5 C4 . . 124.1(3)
N1 C5 H5 . . 118.0
C4 C5 H5 . . 118.0
C7 C6 C3 . . 178.2(4)
C6 C7 C8 . . 173.6(4)
C9 C8 C13 . . 116.2(3)
C9 C8 C7 . . 123.4(3)
C13 C8 C7 . . 120.4(3)
F1 C9 C8 . . 119.9(3)
F1 C9 C10 . . 118.1(3)
C8 C9 C10 . . 122.0(3)
F2 C10 C11 . . 121.0(3)
F2 C10 C9 . . 116.1(3)
C11 C10 C9 . . 122.9(3)
C10 C11 C12 . . 113.8(3)
C10 C11 B1 . . 129.4(3)
C12 C11 B1 . . 116.8(3)
F3 C12 C13 . . 116.9(3)
F3 C12 C11 . . 119.1(3)
C13 C12 C11 . . 124.1(3)
F4 C13 C12 . . 119.8(3)
F4 C13 C8 . . 119.3(3)
C12 C13 C8 . . 120.9(3)
N2 C14 C15 . . 124.0(3)
N2 C14 H14 . . 118.0
C15 C14 H14 . . 118.0
C14 C15 C16 . . 118.5(3)
C14 C15 H15 . . 120.7
C16 C15 H15 . . 120.7
C17 C16 C15 . . 118.2(3)
C17 C16 C19 . . 119.6(3)
C15 C16 C19 . . 122.2(3)
C16 C17 C18 . . 118.9(3)
C16 C17 H17 . . 120.5
C18 C17 H17 . . 120.5
N2 C18 C17 . . 123.5(3)
N2 C18 H18 . . 118.3
C17 C18 H18 . . 118.3
C20 C19 C16 . . 175.5(4)
C19 C20 C21 . . 177.6(4)
C22 C21 C26 . . 115.9(3)
C22 C21 C20 . . 121.4(3)
C26 C21 C20 . . 122.6(3)
F5 C22 C23 . . 119.5(3)
F5 C22 C21 . . 119.3(3)
C23 C22 C21 . . 121.2(3)
F6 C23 C22 . . 114.6(3)
F6 C23 C24 . . 121.7(3)
C22 C23 C24 . . 123.7(3)
C25 C24 C23 . . 114.3(3)
C25 C24 B1 . . 120.0(3)
C23 C24 B1 . . 125.4(3)
F7 C25 C24 . . 120.1(3)
F7 C25 C26 . . 116.3(3)
C24 C25 C26 . . 123.6(3)
F8 C26 C25 . . 119.8(3)
F8 C26 C21 . . 119.2(3)
C25 C26 C21 . . 121.0(3)
N3 C27 C28 . . 123.4(3)
N3 C27 H27 . . 118.3
C28 C27 H27 . . 118.3
C29 C28 C27 . . 118.9(3)
C29 C28 H28 . . 120.6
C27 C28 H28 . . 120.6
C28 C29 C30 . . 118.5(3)
C28 C29 C32 . . 121.1(3)
C30 C29 C32 . . 120.4(3)
C31 C30 C29 . . 118.9(3)
C31 C30 H30 . . 120.5
C29 C30 H30 . . 120.5
N3 C31 C30 . . 123.3(3)
N3 C31 H31 . . 118.3
C30 C31 H31 . . 118.3
C33 C32 C29 . . 176.6(4)
C32 C33 C34 . . 177.1(4)
C39 C34 C35 . . 116.0(3)
C39 C34 C33 . . 120.6(3)
C35 C34 C33 . . 123.3(3)
F9 C35 C36 . . 119.5(3)
F9 C35 C34 . . 119.3(3)
C36 C35 C34 . . 121.2(3)
C35 C36 F10 . . 116.6(3)
C35 C36 C37 . . 125.1(3)
F10 C36 C37 . . 118.3(3)
C36 C37 C38 . . 112.6(3)
C36 C37 B1 . . 122.2(3)
C38 C37 B1 . . 125.2(3)
F11 C38 C39 . . 116.4(3)
F11 C38 C37 . . 120.9(3)
C39 C38 C37 . . 122.7(3)
F12 C39 C38 . . 118.7(3)
F12 C39 C34 . . 119.0(3)
C38 C39 C34 . . 122.3(3)
N4 C40 C41 . . 123.6(4)
N4 C40 H40 . . 118.2
C41 C40 H40 . . 118.2
C42 C41 C40 . . 119.2(4)
C42 C41 H41 . . 120.4
C40 C41 H41 . . 120.4
C43 C42 C41 . . 117.3(3)
C43 C42 C45 . . 124.4(3)
C41 C42 C45 . . 118.3(3)
C42 C43 C44 . . 119.0(3)
C42 C43 H43 . . 120.5
C44 C43 H43 . . 120.5
N4 C44 C43 . . 124.9(3)
N4 C44 H44 . . 117.6
C43 C44 H44 . . 117.6
C46 C45 C42 . . 173.7(4)
C45 C46 C47 . . 171.9(4)
C48 C47 C52 . . 115.2(3)
C48 C47 C46 . . 125.9(3)
C52 C47 C46 . . 118.8(3)
F13 C48 C47 . . 118.7(3)
F13 C48 C49 . . 119.2(3)
C47 C48 C49 . . 122.1(3)
F14 C49 C50 . . 120.2(3)
F14 C49 C48 . . 116.1(3)
C50 C49 C48 . . 123.7(3)
C49 C50 C51 . . 113.0(3)
C49 C50 B1 . . 129.8(3)
C51 C50 B1 . . 117.0(3)
C52 C51 F15 . . 116.6(3)
C52 C51 C50 . . 124.5(3)
F15 C51 C50 . . 118.8(3)
C51 C52 F16 . . 119.5(3)
C51 C52 C47 . . 121.3(3)
F16 C52 C47 . . 119.2(3)
C37 B1 C50 . . 111.0(2)
C37 B1 C11 . . 115.0(3)
C50 B1 C11 . . 100.9(2)
C37 B1 C24 . . 102.7(2)
C50 B1 C24 . . 115.9(3)
C11 B1 C24 . . 111.9(2)

loop_
_geom_bond_atom_site_label_1
_geom_bond_atom_site_label_2
_geom_bond_site_symmetry_2
_geom_bond_distance
Cu1 N1 . 2.007(3)
Cu1 N4 5_545 2.011(3)
Cu1 N3 1_545 2.071(3)
Cu1 N2 5_445 2.085(3)
N1 C5 . 1.344(4)
N1 C1 . 1.349(4)
N2 C14 . 1.334(4)
N2 C18 . 1.341(4)
N2 Cu1 5_554 2.084(3)
N3 C27 . 1.323(4)
N3 C31 . 1.347(4)
N3 Cu1 1_565 2.071(3)
N4 C44 . 1.314(4)
N4 C40 . 1.326(4)
N4 Cu1 5_454 2.011(3)
C1 C2 . 1.386(5)
C1 H1 . 0.95
C2 C3 . 1.380(5)
C2 H2 . 0.95
C3 C4 . 1.396(5)
C3 C6 . 1.433(5)
C4 C5 . 1.368(5)
C4 H4 . 0.95
C5 H5 . 0.95
C6 C7 . 1.183(4)
C7 C8 . 1.442(5)
C8 C9 . 1.375(4)
C8 C13 . 1.398(5)
C9 F1 . 1.348(4)
C9 C10 . 1.390(4)
C10 F2 . 1.357(3)
C10 C11 . 1.387(4)
C11 C12 . 1.402(4)
C11 B1 . 1.656(5)
C12 F3 . 1.340(4)
C12 C13 . 1.369(4)
C13 F4 . 1.340(4)
C14 C15 . 1.373(5)
C14 H14 . 0.95
C15 C16 . 1.398(5)
C15 H15 . 0.95
C16 C17 . 1.380(5)
C16 C19 . 1.417(5)
C17 C18 . 1.382(5)
C17 H17 . 0.95
C18 H18 . 0.95
C19 C20 . 1.227(5)
C20 C21 . 1.418(5)
C21 C22 . 1.388(5)
C21 C26 . 1.394(5)
C22 F5 . 1.341(3)
C22 C23 . 1.378(4)
C23 F6 . 1.352(4)
C23 C24 . 1.382(4)
C24 C25 . 1.377(4)
C24 B1 . 1.657(4)
C25 F7 . 1.342(4)
C25 C26 . 1.384(5)
C26 F8 . 1.345(4)
C27 C28 . 1.394(5)
C27 H27 . 0.95
C28 C29 . 1.362(5)
C28 H28 . 0.95
C29 C30 . 1.390(5)
C29 C32 . 1.444(4)
C30 C31 . 1.367(4)
C30 H30 . 0.95
C31 H31 . 0.95
C32 C33 . 1.190(5)
C33 C34 . 1.430(5)
C34 C39 . 1.381(5)
C34 C35 . 1.395(5)
C35 F9 . 1.351(4)
C35 C36 . 1.360(4)
C36 F10 . 1.365(3)
C36 C37 . 1.390(4)
C37 C38 . 1.427(4)
C37 B1 . 1.638(4)
C38 F11 . 1.317(4)
C38 C39 . 1.375(4)
C39 F12 . 1.340(4)
C40 C41 . 1.392(5)
C40 H40 . 0.95
C41 C42 . 1.385(5)
C41 H41 . 0.95
C42 C43 . 1.369(5)
C42 C45 . 1.428(5)
C43 C44 . 1.386(5)
C43 H43 . 0.95
C44 H44 . 0.95
C45 C46 . 1.200(5)
C46 C47 . 1.422(5)
C47 C48 . 1.370(5)
C47 C52 . 1.398(5)
C48 F13 . 1.354(4)
C48 C49 . 1.381(4)
C49 F14 . 1.360(3)
C49 C50 . 1.371(4)
C50 C51 . 1.392(4)
C50 B1 . 1.656(5)
C51 C52 . 1.354(4)
C51 F15 . 1.356(4)
C52 F16 . 1.356(4)

loop_
_geom_torsion_atom_site_label_1
_geom_torsion_atom_site_label_2
_geom_torsion_atom_site_label_3
_geom_torsion_atom_site_label_4
_geom_torsion_site_symmetry_1
_geom_torsion
C5 N1 C1 C2 . -1.3(5)
Cu1 N1 C1 C2 . 175.5(3)
N1 C1 C2 C3 . 1.1(5)
C1 C2 C3 C4 . -0.3(5)
C1 C2 C3 C6 . -178.3(3)
C2 C3 C4 C5 . -0.1(5)
C6 C3 C4 C5 . 177.9(3)
C1 N1 C5 C4 . 0.8(5)
Cu1 N1 C5 C4 . -175.7(3)
C3 C4 C5 N1 . -0.2(5)
C13 C8 C9 F1 . 178.7(3)
C7 C8 C9 F1 . -3.2(5)
C13 C8 C9 C10 . -3.4(5)
C7 C8 C9 C10 . 174.7(3)
F1 C9 C10 F2 . -2.0(4)
C8 C9 C10 F2 . -179.9(3)
F1 C9 C10 C11 . 177.7(3)
C8 C9 C10 C11 . -0.2(5)
F2 C10 C11 C12 . -177.1(3)
C9 C10 C11 C12 . 3.2(4)
F2 C10 C11 B1 . -0.5(5)
C9 C10 C11 B1 . 179.8(3)
C10 C11 C12 F3 . 176.6(3)
B1 C11 C12 F3 . -0.4(4)
C10 C11 C12 C13 . -2.7(4)
B1 C11 C12 C13 . -179.8(3)
F3 C12 C13 F4 . 1.1(4)
C11 C12 C13 F4 . -179.5(3)
F3 C12 C13 C8 . 179.9(3)
C11 C12 C13 C8 . -0.8(5)
C9 C8 C13 F4 . -177.4(3)
C7 C8 C13 F4 . 4.5(5)
C9 C8 C13 C12 . 3.8(5)
C7 C8 C13 C12 . -174.3(3)
C18 N2 C14 C15 . 1.2(5)
Cu1 N2 C14 C15 5_554 172.2(3)
N2 C14 C15 C16 . -0.7(5)
C14 C15 C16 C17 . -0.2(5)
C14 C15 C16 C19 . 179.4(3)
C15 C16 C17 C18 . 0.5(5)
C19 C16 C17 C18 . -179.1(3)
C14 N2 C18 C17 . -0.8(5)
Cu1 N2 C18 C17 5_554 -173.4(3)
C16 C17 C18 N2 . 0.0(5)
C26 C21 C22 F5 . -177.2(3)
C20 C21 C22 F5 . 4.4(5)
C26 C21 C22 C23 . 3.3(5)
C20 C21 C22 C23 . -175.1(3)
F5 C22 C23 F6 . -0.3(4)
C21 C22 C23 F6 . 179.2(3)
F5 C22 C23 C24 . -179.1(3)
C21 C22 C23 C24 . 0.4(5)
F6 C23 C24 C25 . 176.8(3)
C22 C23 C24 C25 . -4.5(5)
F6 C23 C24 B1 . 4.3(5)
C22 C23 C24 B1 . -176.9(3)
C23 C24 C25 F7 . -175.1(3)
B1 C24 C25 F7 . -2.2(4)
C23 C24 C25 C26 . 5.2(5)
B1 C24 C25 C26 . 178.0(3)
F7 C25 C26 F8 . -2.4(5)
C24 C25 C26 F8 . 177.4(3)
F7 C25 C26 C21 . 178.5(3)
C24 C25 C26 C21 . -1.7(5)
C22 C21 C26 F8 . 178.2(3)
C20 C21 C26 F8 . -3.4(5)
C22 C21 C26 C25 . -2.7(5)
C20 C21 C26 C25 . 175.7(3)
C31 N3 C27 C28 . -1.2(5)
Cu1 N3 C27 C28 1_565 171.8(2)
N3 C27 C28 C29 . -0.4(5)
C27 C28 C29 C30 . 1.1(5)
C27 C28 C29 C32 . -176.7(3)
C28 C29 C30 C31 . -0.2(5)
C32 C29 C30 C31 . 177.6(3)
C27 N3 C31 C30 . 2.2(5)
Cu1 N3 C31 C30 1_565 -171.6(3)
C29 C30 C31 N3 . -1.5(5)
C39 C34 C35 F9 . 180.0(3)
C33 C34 C35 F9 . 3.9(5)
C39 C34 C35 C36 . -0.3(5)
C33 C34 C35 C36 . -176.4(3)
F9 C35 C36 F10 . -3.4(4)
C34 C35 C36 F10 . 176.9(3)
F9 C35 C36 C37 . 177.1(3)
C34 C35 C36 C37 . -2.6(5)
C35 C36 C37 C38 . 3.5(5)
F10 C36 C37 C38 . -176.0(3)
C35 C36 C37 B1 . -179.5(3)
F10 C36 C37 B1 . 1.0(4)
C36 C37 C38 F11 . 178.4(3)
B1 C37 C38 F11 . 1.5(5)
C36 C37 C38 C39 . -1.7(5)
B1 C37 C38 C39 . -178.7(3)
F11 C38 C39 F12 . 0.2(5)
C37 C38 C39 F12 . -179.6(3)
F11 C38 C39 C34 . 179.0(3)
C37 C38 C39 C34 . -0.9(5)
C35 C34 C39 F12 . -179.3(3)
C33 C34 C39 F12 . -3.1(5)
C35 C34 C39 C38 . 2.0(5)
C33 C34 C39 C38 . 178.2(3)
C44 N4 C40 C41 . 0.0(6)
Cu1 N4 C40 C41 5_454 -175.6(4)
N4 C40 C41 C42 . 1.5(7)
C40 C41 C42 C43 . -2.0(6)
C40 C41 C42 C45 . 178.0(4)
C41 C42 C43 C44 . 1.2(5)
C45 C42 C43 C44 . -178.8(3)
C40 N4 C44 C43 . -0.8(6)
Cu1 N4 C44 C43 5_454 174.8(3)
C42 C43 C44 N4 . 0.2(6)
C52 C47 C48 F13 . -179.5(3)
C46 C47 C48 F13 . -1.8(5)
C52 C47 C48 C49 . -0.4(5)
C46 C47 C48 C49 . 177.3(3)
F13 C48 C49 F14 . -1.1(5)
C47 C48 C49 F14 . 179.8(3)
F13 C48 C49 C50 . 177.1(3)
C47 C48 C49 C50 . -2.0(5)
F14 C49 C50 C51 . -178.2(3)
C48 C49 C50 C51 . 3.7(5)
F14 C49 C50 B1 . -2.5(5)
C48 C49 C50 B1 . 179.4(3)
C49 C50 C51 C52 . -3.4(5)
B1 C50 C51 C52 . -179.7(3)
C49 C50 C51 F15 . 178.0(3)
B1 C50 C51 F15 . 1.8(4)
F15 C51 C52 F16 . -0.1(4)
C50 C51 C52 F16 . -178.8(3)
F15 C51 C52 C47 . 179.9(3)
C50 C51 C52 C47 . 1.3(5)
C48 C47 C52 C51 . 0.7(5)
C46 C47 C52 C51 . -177.1(3)
C48 C47 C52 F16 . -179.2(3)
C46 C47 C52 F16 . 2.9(5)
C36 C37 B1 C50 . 161.9(3)
C38 C37 B1 C50 . -21.5(4)
C36 C37 B1 C11 . 48.2(4)
C38 C37 B1 C11 . -135.2(3)
C36 C37 B1 C24 . -73.6(3)
C38 C37 B1 C24 . 103.0(3)
C49 C50 B1 C37 . 130.7(3)
C51 C50 B1 C37 . -53.8(4)
C49 C50 B1 C11 . -107.0(4)
C51 C50 B1 C11 . 68.5(3)
C49 C50 B1 C24 . 14.0(4)
C51 C50 B1 C24 . -170.4(3)
C10 C11 B1 C37 . 13.1(4)
C12 C11 B1 C37 . -170.4(3)
C10 C11 B1 C50 . -106.4(3)
C12 C11 B1 C50 . 70.2(3)
C10 C11 B1 C24 . 129.8(3)
C12 C11 B1 C24 . -53.7(3)
C25 C24 B1 C37 . -70.6(4)
C23 C24 B1 C37 . 101.4(3)
C25 C24 B1 C50 . 50.5(4)
C23 C24 B1 C50 . -137.4(3)
C25 C24 B1 C11 . 165.5(3)
C23 C24 B1 C11 . -22.4(4)
